data_4112611
loop_
_publ_author_name
'Peter L. Larsen'
'Rajeev Gupta'
'Douglas R. Powell'
'Andrew S. Borovik'

_publ_contact_author
; 
   Prof. Andrew S. Borovik 
   Department of Chemistry 
   University of Kansas 
   Rm 2010 Malott Hall
   1251 Wescoe Hall Dr. 
   Lawrence, KS  66045-7582  USA 
;
_publ_contact_author_email aborovik@ku.edu
_publ_contact_author_fax 1(785)8645396
_publ_contact_author_phone 1(785)8644067
_publ_section_title
;
 Chalcogens as Terminal Ligands to Iron: Synthesis and Structure of
 Complexes with FeIII-S and FeIII-Se Motifs
;
_journal_name_full 'Journal of the American Chemical Society'
_journal_page_first 6522
_journal_page_last 6523
_journal_paper_doi 10.1021/ja049118w
_journal_volume 126
_journal_year 2004
_chemical_formula_moiety '2(C8 H20 N) 1+, (C21 H42 Fe N7 O3 S) 2-'
_chemical_formula_sum 'C37 H82 Fe N9 O3 S'
_chemical_formula_weight 789.03
_chemical_name_systematic
; 
 ? 
;
_space_group_IT_number 14
_symmetry_cell_setting monoclinic
_symmetry_space_group_name_Hall '-P 2ybc'
_symmetry_space_group_name_H-M 'P 1 21/c 1'
_atom_sites_solution_hydrogens geom
_atom_sites_solution_primary direct
_atom_sites_solution_secondary difmap
_audit_creation_method SHELXL-97
_cell_angle_alpha 90.00
_cell_angle_beta 93.822(4)
_cell_angle_gamma 90.00
_cell_formula_units_Z 4
_cell_length_a 19.187(2)
_cell_length_b 19.870(2)
_cell_length_c 11.6382(14)
_cell_measurement_reflns_used 6563
_cell_measurement_temperature 100(2)
_cell_measurement_theta_max 26.00
_cell_measurement_theta_min 2.23
_cell_volume 4427.1(8)
_computing_cell_refinement 'Bruker SMART'
_computing_data_collection 'Bruker SMART'
_computing_data_reduction 'Bruker SAINT'
_computing_molecular_graphics 'Bruker SHELXTL'
_computing_publication_material 'Bruker SHELXTL'
_computing_structure_refinement 'SHELXL-97 (Sheldrick, 1997)'
_computing_structure_solution 'SHELXS-97 (Sheldrick, 1990)'
_diffrn_ambient_temperature 100(2)
_diffrn_measured_fraction_theta_full 0.996
_diffrn_measured_fraction_theta_max 0.996
_diffrn_measurement_device_type 'CCD area detector'
_diffrn_measurement_method '\w scans'
_diffrn_radiation_monochromator graphite
_diffrn_radiation_source 'fine-focus sealed tube'
_diffrn_radiation_type MoK\a
_diffrn_radiation_wavelength 0.71073
_diffrn_reflns_av_R_equivalents 0.0292
_diffrn_reflns_av_sigmaI/netI 0.0357
_diffrn_reflns_limit_h_max 22
_diffrn_reflns_limit_h_min -23
_diffrn_reflns_limit_k_max 24
_diffrn_reflns_limit_k_min -24
_diffrn_reflns_limit_l_max 14
_diffrn_reflns_limit_l_min -12
_diffrn_reflns_number 27784
_diffrn_reflns_theta_full 26.00
_diffrn_reflns_theta_max 26.00
_diffrn_reflns_theta_min 2.03
_diffrn_standards_decay_% -0.12
_diffrn_standards_number 235
_exptl_absorpt_coefficient_mu 0.431
_exptl_absorpt_correction_T_max 0.9187
_exptl_absorpt_correction_T_min 0.8708
_exptl_absorpt_correction_type multi-scan
_exptl_absorpt_process_details 'Sheldrick, 2000'
_exptl_crystal_colour 'dark red'
_exptl_crystal_density_diffrn 1.184
_exptl_crystal_density_meas 0
_exptl_crystal_description block
_exptl_crystal_F_000 1732
_exptl_crystal_size_max 0.33
_exptl_crystal_size_mid 0.20
_exptl_crystal_size_min 0.20
_refine_diff_density_max 1.227
_refine_diff_density_min -0.535
_refine_diff_density_rms 0.091
_refine_ls_extinction_method none
_refine_ls_goodness_of_fit_ref 1.025
_refine_ls_hydrogen_treatment mixed
_refine_ls_matrix_type full
_refine_ls_number_parameters 697
_refine_ls_number_reflns 8680
_refine_ls_number_restraints 1067
_refine_ls_restrained_S_all 1.063
_refine_ls_R_factor_all 0.1018
_refine_ls_R_factor_gt 0.0767
_refine_ls_shift/su_max 0.001
_refine_ls_shift/su_mean 0.000
_refine_ls_structure_factor_coef Fsqd
_refine_ls_weighting_details 'calc w=1/[\s^2^(Fo^2^)+(0.1480P)^2^+6.0000P] where P=(Fo^2^+2Fc^2^)/3'
_refine_ls_weighting_scheme calc
_refine_ls_wR_factor_gt 0.2219
_refine_ls_wR_factor_ref 0.2503
_reflns_number_gt 6224
_reflns_number_total 8680
_reflns_threshold_expression >2sigma(I)
_cod_data_source_file ja049118wsi20040414_055935_1.cif
_cod_data_source_block compound_FeIIIH3buea(S)
_cod_database_code 4112611

loop_
_symmetry_equiv_pos_as_xyz
'x, y, z'
'-x, y+1/2, -z+1/2'
'-x, -y, -z'
'x, -y-1/2, z-1/2'

loop_
_atom_site_label
_atom_site_type_symbol
_atom_site_fract_x
_atom_site_fract_y
_atom_site_fract_z
_atom_site_U_iso_or_equiv
_atom_site_adp_type
_atom_site_occupancy
_atom_site_symmetry_multiplicity
_atom_site_calc_flag
_atom_site_refinement_flags
_atom_site_disorder_assembly
_atom_site_disorder_group
Fe1 Fe 0.23733(3) 0.50893(3) 0.11896(6) 0.0448(2) Uani 1 1 d D . .
S1 S 0.28202(5) 0.48991(5) -0.04832(10) 0.0467(3) Uani 1 1 d . A .
O1 O 0.1050(4) 0.3358(4) 0.1028(11) 0.061(3) Uani 0.522(12) 1 d PDU A 1
O1' O 0.0988(5) 0.3425(5) 0.1603(10) 0.061(3) Uani 0.478(12) 1 d PDU A 2
O2 O 0.20919(15) 0.71610(14) 0.1268(3) 0.0478(7) Uani 1 1 d . A .
O3 O 0.39021(17) 0.44610(19) 0.3654(3) 0.0638(9) Uani 1 1 d . A .
N1 N 0.1894(2) 0.5404(2) 0.3219(4) 0.0655(12) Uani 1 1 d . A .
N2 N 0.1773(12) 0.4286(9) 0.1575(5) 0.057(3) Uani 0.522(12) 1 d PDU A 1
N3 N 0.1400(5) 0.3928(5) -0.0417(9) 0.066(3) Uani 0.522(12) 1 d PDU A 1
H3N H 0.1440 0.4348 -0.0647 0.079 Uiso 0.522(12) 1 calc PR A 1
N2' N 0.1690(13) 0.4363(11) 0.1587(5) 0.061(4) Uani 0.478(12) 1 d PDU A 2
N3' N 0.1583(6) 0.3859(6) -0.0041(11) 0.076(3) Uani 0.478(12) 1 d PDU A 2
H3N' H 0.1836 0.4198 -0.0266 0.091 Uiso 0.478(12) 1 calc PR A 2
N4 N 0.19286(16) 0.60146(17) 0.1055(3) 0.0459(8) Uani 1 1 d . A .
N5 N 0.28101(16) 0.65571(16) 0.0185(3) 0.0389(7) Uani 1 1 d . A .
H5N H 0.2849 0.6184 -0.0214 0.047 Uiso 1 1 calc R . .
N6 N 0.31966(18) 0.50910(17) 0.2385(3) 0.0465(8) Uani 1 1 d . A .
N7 N 0.37123(19) 0.4133(2) 0.1776(3) 0.0556(10) Uani 1 1 d . A .
H7N H 0.3735 0.4306 0.1084 0.067 Uiso 1 1 calc R . .
C1 C 0.1413(3) 0.4846(3) 0.3402(7) 0.083(2) Uani 1 1 d . . .
H1A H 0.0940 0.4958 0.3063 0.099 Uiso 1 1 calc R A .
H1B H 0.1382 0.4767 0.4237 0.099 Uiso 1 1 calc R . .
C2 C 0.1680(3) 0.4216(2) 0.2836(5) 0.0778(19) Uani 1 1 d D A .
H2A H 0.2135 0.4090 0.3231 0.093 Uiso 1 1 calc R B 1
H2B H 0.1349 0.3843 0.2950 0.093 Uiso 1 1 calc R B 1
C3 C 0.1410(10) 0.3869(8) 0.0778(8) 0.074(5) Uani 0.522(12) 1 d PD A 1
C4 C 0.1335(4) 0.3440(5) -0.1399(10) 0.085(3) Uani 0.522(12) 1 d PDU A 1
C5 C 0.1482(7) 0.3805(7) -0.2522(10) 0.102(5) Uani 0.522(12) 1 d PDU A 1
H5A H 0.1126 0.4150 -0.2694 0.153 Uiso 0.522(12) 1 d PR A 1
H5B H 0.1468 0.3473 -0.3147 0.153 Uiso 0.522(12) 1 d PR A 1
H5C H 0.1945 0.4016 -0.2448 0.153 Uiso 0.522(12) 1 d PR A 1
C6 C 0.1873(6) 0.2873(6) -0.1174(15) 0.110(5) Uani 0.522(12) 1 d PDU A 1
H6A H 0.2343 0.3046 -0.1278 0.165 Uiso 0.522(12) 1 d PR A 1
H6B H 0.1770 0.2500 -0.1710 0.165 Uiso 0.522(12) 1 d PR A 1
H6C H 0.1847 0.2713 -0.0382 0.165 Uiso 0.522(12) 1 d PR A 1
C7 C 0.0596(5) 0.3139(6) -0.1505(13) 0.082(4) Uani 0.522(12) 1 d PDU A 1
H7A H 0.0498 0.2933 -0.0767 0.123 Uiso 0.522(12) 1 d PR A 1
H7B H 0.0563 0.2796 -0.2111 0.123 Uiso 0.522(12) 1 d PR A 1
H7C H 0.0256 0.3496 -0.1692 0.123 Uiso 0.522(12) 1 d PR A 1
C3' C 0.1369(13) 0.3811(9) 0.1064(13) 0.064(3) Uani 0.478(12) 1 d PDU A 2
C4' C 0.1356(4) 0.3296(5) -0.0832(10) 0.080(3) Uani 0.478(12) 1 d PDU A 2
C5' C 0.1689(7) 0.3414(8) -0.1983(11) 0.099(5) Uani 0.478(12) 1 d PDU A 2
H5D H 0.1518 0.3843 -0.2307 0.149 Uiso 0.478(12) 1 d PR A 2
H5E H 0.1564 0.3049 -0.2525 0.149 Uiso 0.478(12) 1 d PR A 2
H5F H 0.2198 0.3433 -0.1845 0.149 Uiso 0.478(12) 1 d PR A 2
C6' C 0.1618(8) 0.2624(6) -0.0318(14) 0.106(5) Uani 0.478(12) 1 d PDU A 2
H6D H 0.1525 0.2267 -0.0890 0.159 Uiso 0.478(12) 1 d PR A 2
H6E H 0.1378 0.2520 0.0378 0.159 Uiso 0.478(12) 1 d PR A 2
H6F H 0.2122 0.2653 -0.0124 0.159 Uiso 0.478(12) 1 d PR A 2
C7' C 0.0557(5) 0.3291(7) -0.1016(12) 0.081(4) Uani 0.478(12) 1 d PDU A 2
H7D H 0.0390 0.3728 -0.1314 0.121 Uiso 0.478(12) 1 d PR A 2
H7E H 0.0349 0.3197 -0.0286 0.121 Uiso 0.478(12) 1 d PR A 2
H7F H 0.0421 0.2938 -0.1574 0.121 Uiso 0.478(12) 1 d PR A 2
C8 C 0.1543(3) 0.6047(3) 0.3007(5) 0.0718(16) Uani 1 1 d . . .
H8A H 0.1865 0.6421 0.3231 0.086 Uiso 1 1 calc R A .
H8B H 0.1131 0.6079 0.3473 0.086 Uiso 1 1 calc R . .
C9 C 0.1316(2) 0.6097(2) 0.1741(5) 0.0641(14) Uani 1 1 d . A .
H9A H 0.0968 0.5743 0.1532 0.077 Uiso 1 1 calc R . .
H9B H 0.1097 0.6540 0.1575 0.077 Uiso 1 1 calc R . .
C10 C 0.2265(2) 0.6605(2) 0.0875(4) 0.0410(9) Uani 1 1 d . . .
C11 C 0.33361(19) 0.70822(19) 0.0062(3) 0.0368(8) Uani 1 1 d . . .
C12 C 0.3870(2) 0.6793(2) -0.0714(4) 0.0470(10) Uani 1 1 d . A .
H12A H 0.3642 0.6693 -0.1473 0.071 Uiso 1 1 d R . .
H12B H 0.4067 0.6379 -0.0371 0.071 Uiso 1 1 d R . .
H12C H 0.4245 0.7121 -0.0796 0.071 Uiso 1 1 d R . .
C13 C 0.3015(2) 0.7712(2) -0.0505(3) 0.0438(9) Uani 1 1 d . A .
H13A H 0.2832 0.7604 -0.1290 0.066 Uiso 1 1 d R . .
H13B H 0.3373 0.8063 -0.0532 0.066 Uiso 1 1 d R . .
H13C H 0.2634 0.7874 -0.0058 0.066 Uiso 1 1 d R . .
C14 C 0.3695(2) 0.7261(2) 0.1241(4) 0.0477(10) Uani 1 1 d . A .
H14A H 0.3865 0.6849 0.1629 0.071 Uiso 1 1 d R . .
H14B H 0.3359 0.7485 0.1712 0.071 Uiso 1 1 d R . .
H14C H 0.4089 0.7563 0.1136 0.071 Uiso 1 1 d R . .
C15 C 0.2520(3) 0.5427(3) 0.3992(5) 0.0676(15) Uani 1 1 d . . .
H15A H 0.2594 0.4986 0.4378 0.081 Uiso 1 1 calc R A .
H15B H 0.2469 0.5773 0.4592 0.081 Uiso 1 1 calc R . .
C16 C 0.3140(3) 0.5593(2) 0.3303(4) 0.0580(12) Uani 1 1 d . A .
H16A H 0.3081 0.6047 0.2961 0.070 Uiso 1 1 calc R . .
H16B H 0.3573 0.5593 0.3815 0.070 Uiso 1 1 calc R . .
C17 C 0.3607(2) 0.4562(2) 0.2671(4) 0.0503(10) Uani 1 1 d . . .
C18 C 0.3790(2) 0.3397(3) 0.1907(4) 0.0573(12) Uani 1 1 d . . .
C19 C 0.3782(3) 0.3118(3) 0.0685(4) 0.0702(14) Uani 1 1 d . A .
H19A H 0.3373 0.3292 0.0230 0.105 Uiso 1 1 d R . .
H19B H 0.3761 0.2626 0.0709 0.105 Uiso 1 1 d R . .
H19C H 0.4208 0.3259 0.0330 0.105 Uiso 1 1 d R . .
C20 C 0.4473(3) 0.3209(3) 0.2568(5) 0.0744(16) Uani 1 1 d . A .
H20A H 0.4474 0.3383 0.3356 0.112 Uiso 1 1 d R . .
H20B H 0.4865 0.3404 0.2184 0.112 Uiso 1 1 d R . .
H20C H 0.4521 0.2718 0.2591 0.112 Uiso 1 1 d R . .
C21 C 0.3183(3) 0.3110(3) 0.2535(5) 0.0740(15) Uani 1 1 d . A .
H21A H 0.3190 0.3302 0.3311 0.111 Uiso 1 1 d R . .
H21B H 0.3229 0.2619 0.2589 0.111 Uiso 1 1 d R . .
H21C H 0.2741 0.3224 0.2110 0.111 Uiso 1 1 d R . .
N1A N 0.4230(7) 0.4462(4) 0.7104(10) 0.0621(19) Uani 0.520(8) 1 d PDU C 1
C1A C 0.3621(8) 0.3987(8) 0.7163(12) 0.076(3) Uani 0.520(8) 1 d PDU C 1
H1A1 H 0.3799 0.3520 0.7242 0.091 Uiso 0.520(8) 1 calc PR C 1
H1A2 H 0.3368 0.4093 0.7855 0.091 Uiso 0.520(8) 1 calc PR C 1
C2A C 0.3123(8) 0.4034(10) 0.6112(16) 0.125(5) Uani 0.520(8) 1 d PDU C 1
H2A1 H 0.2733 0.4335 0.6249 0.188 Uiso 0.520(8) 1 d PR C 1
H2A2 H 0.2945 0.3579 0.5950 0.188 Uiso 0.520(8) 1 d PR C 1
H2A3 H 0.3366 0.4198 0.5453 0.188 Uiso 0.520(8) 1 d PR C 1
C3A C 0.4028(7) 0.5186(5) 0.7245(8) 0.071(2) Uani 0.520(8) 1 d PDU C 1
H3A1 H 0.3570 0.5194 0.7589 0.085 Uiso 0.520(8) 1 calc PR C 1
H3A2 H 0.4372 0.5391 0.7813 0.085 Uiso 0.520(8) 1 calc PR C 1
C4A C 0.3976(6) 0.5629(5) 0.6209(9) 0.063(3) Uani 0.520(8) 1 d PDU C 1
H4A1 H 0.4441 0.5698 0.5926 0.095 Uiso 0.520(8) 1 d PR C 1
H4A2 H 0.3775 0.6065 0.6400 0.095 Uiso 0.520(8) 1 d PR C 1
H4A3 H 0.3673 0.5408 0.5611 0.095 Uiso 0.520(8) 1 d PR C 1
C5A C 0.4507(4) 0.4286(5) 0.8321(8) 0.065(2) Uani 0.520(8) 1 d PDU C 1
H5A1 H 0.4180 0.4457 0.8875 0.078 Uiso 0.520(8) 1 calc PR C 1
H5A2 H 0.4532 0.3791 0.8402 0.078 Uiso 0.520(8) 1 calc PR C 1
C6A C 0.5222(5) 0.4582(7) 0.8608(11) 0.073(3) Uani 0.520(8) 1 d PDU C 1
H6A1 H 0.5576 0.4307 0.8260 0.110 Uiso 0.520(8) 1 d PR C 1
H6A2 H 0.5313 0.4585 0.9447 0.110 Uiso 0.520(8) 1 d PR C 1
H6A3 H 0.5241 0.5043 0.8314 0.110 Uiso 0.520(8) 1 d PR C 1
C7A C 0.474(2) 0.4333(14) 0.620(3) 0.057(3) Uani 0.520(8) 1 d PDU C 1
H7A1 H 0.4497 0.4414 0.5429 0.068 Uiso 0.520(8) 1 calc PR C 1
H7A2 H 0.5124 0.4663 0.6296 0.068 Uiso 0.520(8) 1 calc PR C 1
C8A C 0.5045(16) 0.3638(16) 0.621(3) 0.064(6) Uani 0.520(8) 1 d PDU C 1
H8A1 H 0.5318 0.3520 0.6923 0.096 Uiso 0.520(8) 1 d PR C 1
H8A2 H 0.5344 0.3608 0.5560 0.096 Uiso 0.520(8) 1 d PR C 1
H8A3 H 0.4653 0.3325 0.6088 0.096 Uiso 0.520(8) 1 d PR C 1
N1A' N 0.4192(7) 0.4412(4) 0.7018(11) 0.0593(19) Uani 0.480(8) 1 d PDU C 2
C1A' C 0.3705(8) 0.3826(7) 0.7155(11) 0.069(3) Uani 0.480(8) 1 d PDU C 2
H1A3 H 0.3986 0.3415 0.7317 0.083 Uiso 0.480(8) 1 calc PR C 2
H1A4 H 0.3426 0.3910 0.7826 0.083 Uiso 0.480(8) 1 calc PR C 2
C2A' C 0.3219(5) 0.3709(5) 0.6108(11) 0.057(3) Uani 0.480(8) 1 d PDU C 2
H2A4 H 0.2892 0.4086 0.5999 0.085 Uiso 0.480(8) 1 d PR C 2
H2A5 H 0.2957 0.3292 0.6214 0.085 Uiso 0.480(8) 1 d PR C 2
H2A6 H 0.3491 0.3666 0.5429 0.085 Uiso 0.480(8) 1 d PR C 2
C3A' C 0.3780(4) 0.5036(4) 0.6683(9) 0.045(2) Uani 0.480(8) 1 d PDU C 2
H3A3 H 0.3591 0.4991 0.5874 0.054 Uiso 0.480(8) 1 calc PR C 2
H3A4 H 0.3379 0.5072 0.7173 0.054 Uiso 0.480(8) 1 calc PR C 2
C4A' C 0.4204(7) 0.5672(4) 0.6801(14) 0.073(3) Uani 0.480(8) 1 d PDU C 2
H4A4 H 0.4355 0.5754 0.7610 0.109 Uiso 0.480(8) 1 d PR C 2
H4A5 H 0.3915 0.6049 0.6506 0.109 Uiso 0.480(8) 1 d PR C 2
H4A6 H 0.4615 0.5630 0.6349 0.109 Uiso 0.480(8) 1 d PR C 2
C5A' C 0.4587(7) 0.4743(6) 0.8036(10) 0.086(3) Uani 0.480(8) 1 d PDU C 2
H5A3 H 0.4869 0.5118 0.7752 0.103 Uiso 0.480(8) 1 calc PR C 2
H5A4 H 0.4247 0.4937 0.8546 0.103 Uiso 0.480(8) 1 calc PR C 2
C6A' C 0.5062(9) 0.4274(8) 0.8728(14) 0.098(5) Uani 0.480(8) 1 d PDU C 2
H6A4 H 0.4830 0.3839 0.8816 0.147 Uiso 0.480(8) 1 d PR C 2
H6A5 H 0.5174 0.4472 0.9489 0.147 Uiso 0.480(8) 1 d PR C 2
H6A6 H 0.5494 0.4207 0.8336 0.147 Uiso 0.480(8) 1 d PR C 2
C7A' C 0.471(2) 0.4283(14) 0.613(4) 0.055(3) Uani 0.480(8) 1 d PDU C 2
H7A3 H 0.4492 0.4408 0.5361 0.066 Uiso 0.480(8) 1 calc PR C 2
H7A4 H 0.5118 0.4583 0.6286 0.066 Uiso 0.480(8) 1 calc PR C 2
C8A' C 0.4970(16) 0.3571(15) 0.607(3) 0.053(5) Uani 0.480(8) 1 d PDU C 2
H8A4 H 0.5135 0.3464 0.6863 0.080 Uiso 0.480(8) 1 d PR C 2
H8A5 H 0.5359 0.3537 0.5569 0.080 Uiso 0.480(8) 1 d PR C 2
H8A6 H 0.4602 0.3253 0.5809 0.080 Uiso 0.480(8) 1 d PR C 2
N1B N 0.0932(3) 0.6242(3) 0.7397(5) 0.0525(16) Uani 0.599(5) 1 d PDU D 1
C1B C 0.1530(3) 0.6389(4) 0.6650(6) 0.0521(17) Uani 0.599(5) 1 d PDU D 1
H1B1 H 0.1474 0.6105 0.5951 0.063 Uiso 0.599(5) 1 calc PR D 1
H1B2 H 0.1497 0.6865 0.6399 0.063 Uiso 0.599(5) 1 calc PR D 1
C2B C 0.2245(3) 0.6270(8) 0.7217(12) 0.050(3) Uani 0.599(5) 1 d PDU D 1
H2B1 H 0.2308 0.6550 0.7910 0.075 Uiso 0.599(5) 1 d PR D 1
H2B2 H 0.2596 0.6393 0.6679 0.075 Uiso 0.599(5) 1 d PR D 1
H2B3 H 0.2300 0.5795 0.7429 0.075 Uiso 0.599(5) 1 d PR D 1
C3B C 0.0913(4) 0.5497(3) 0.7640(8) 0.0624(19) Uani 0.599(5) 1 d PDU D 1
H3B1 H 0.0861 0.5254 0.6896 0.075 Uiso 0.599(5) 1 calc PR D 1
H3B2 H 0.1367 0.5363 0.8026 0.075 Uiso 0.599(5) 1 calc PR D 1
C4B C 0.0341(5) 0.5272(4) 0.8374(9) 0.072(2) Uani 0.599(5) 1 d PDU D 1
H4B1 H 0.0419 0.5463 0.9148 0.108 Uiso 0.599(5) 1 d PR D 1
H4B2 H 0.0342 0.4780 0.8423 0.108 Uiso 0.599(5) 1 d PR D 1
H4B3 H -0.0111 0.5426 0.8028 0.108 Uiso 0.599(5) 1 d PR D 1
C5B C 0.0259(3) 0.6470(4) 0.6772(6) 0.0586(19) Uani 0.599(5) 1 d PDU D 1
H5B1 H -0.0120 0.6420 0.7303 0.070 Uiso 0.599(5) 1 calc PR D 1
H5B2 H 0.0302 0.6955 0.6600 0.070 Uiso 0.599(5) 1 calc PR D 1
C6B C 0.0038(4) 0.6115(5) 0.5672(7) 0.072(2) Uani 0.599(5) 1 d PDU D 1
H6B1 H 0.0400 0.6170 0.5124 0.108 Uiso 0.599(5) 1 d PR D 1
H6B2 H -0.0403 0.6303 0.5342 0.108 Uiso 0.599(5) 1 d PR D 1
H6B3 H -0.0024 0.5635 0.5831 0.108 Uiso 0.599(5) 1 d PR D 1
C7B C 0.0992(5) 0.6603(4) 0.8535(7) 0.063(2) Uani 0.599(5) 1 d PDU D 1
H7B1 H 0.0568 0.6505 0.8944 0.076 Uiso 0.599(5) 1 calc PR D 1
H7B2 H 0.1395 0.6412 0.9002 0.076 Uiso 0.599(5) 1 calc PR D 1
C8B C 0.1082(4) 0.7351(3) 0.8491(8) 0.061(2) Uani 0.599(5) 1 d PDU D 1
H8B1 H 0.1507 0.7458 0.8105 0.091 Uiso 0.599(5) 1 d PR D 1
H8B2 H 0.1119 0.7536 0.9273 0.091 Uiso 0.599(5) 1 d PR D 1
H8B3 H 0.0677 0.7550 0.8058 0.091 Uiso 0.599(5) 1 d PR D 1
N1B' N 0.0949(4) 0.6294(4) 0.7796(7) 0.047(2) Uani 0.401(5) 1 d PDU D 2
C1B' C 0.1588(5) 0.5855(6) 0.7784(13) 0.069(2) Uani 0.401(5) 1 d PDU D 2
H1B3 H 0.1763 0.5771 0.8591 0.083 Uiso 0.401(5) 1 calc PR D 2
H1B4 H 0.1446 0.5415 0.7443 0.083 Uiso 0.401(5) 1 calc PR D 2
C2B' C 0.2179(8) 0.6125(13) 0.714(2) 0.077(6) Uani 0.401(5) 1 d PDU D 2
H2B4 H 0.2084 0.6049 0.6315 0.116 Uiso 0.401(5) 1 d PR D 2
H2B5 H 0.2612 0.5894 0.7406 0.116 Uiso 0.401(5) 1 d PR D 2
H2B6 H 0.2229 0.6608 0.7292 0.116 Uiso 0.401(5) 1 d PR D 2
C3B' C 0.0319(5) 0.5912(6) 0.8136(8) 0.064(3) Uani 0.401(5) 1 d PDU D 2
H3B3 H -0.0077 0.6231 0.8139 0.077 Uiso 0.401(5) 1 calc PR D 2
H3B4 H 0.0199 0.5573 0.7531 0.077 Uiso 0.401(5) 1 calc PR D 2
C4B' C 0.0377(6) 0.5558(6) 0.9272(8) 0.049(3) Uani 0.401(5) 1 d PDU D 2
H4B4 H 0.0829 0.5329 0.9366 0.074 Uiso 0.401(5) 1 d PR D 2
H4B5 H 0.0001 0.5227 0.9308 0.074 Uiso 0.401(5) 1 d PR D 2
H4B6 H 0.0342 0.5889 0.9890 0.074 Uiso 0.401(5) 1 d PR D 2
C5B' C 0.0778(7) 0.6684(5) 0.6702(8) 0.073(3) Uani 0.401(5) 1 d PDU D 2
H5B3 H 0.0378 0.6985 0.6824 0.087 Uiso 0.401(5) 1 calc PR D 2
H5B4 H 0.1183 0.6971 0.6551 0.087 Uiso 0.401(5) 1 calc PR D 2
C6B' C 0.0599(9) 0.6262(9) 0.5657(9) 0.101(5) Uani 0.401(5) 1 d PDU D 2
H6B4 H 0.0106 0.6329 0.5411 0.152 Uiso 0.401(5) 1 d PR D 2
H6B5 H 0.0682 0.5786 0.5842 0.152 Uiso 0.401(5) 1 d PR D 2
H6B6 H 0.0890 0.6396 0.5034 0.152 Uiso 0.401(5) 1 d PR D 2
C7B' C 0.1180(5) 0.6833(7) 0.8647(13) 0.067(3) Uani 0.401(5) 1 d PDU D 2
H7B3 H 0.1398 0.6610 0.9342 0.080 Uiso 0.401(5) 1 calc PR D 2
H7B4 H 0.1548 0.7103 0.8307 0.080 Uiso 0.401(5) 1 calc PR D 2
C8B' C 0.0633(6) 0.7304(5) 0.9021(11) 0.067(3) Uani 0.401(5) 1 d PDU D 2
H8B4 H 0.0626 0.7711 0.8543 0.101 Uiso 0.401(5) 1 d PR D 2
H8B5 H 0.0732 0.7427 0.9831 0.101 Uiso 0.401(5) 1 d PR D 2
H8B6 H 0.0177 0.7081 0.8929 0.101 Uiso 0.401(5) 1 d PR D 2

loop_
_atom_site_aniso_label
_atom_site_aniso_U_11
_atom_site_aniso_U_22
_atom_site_aniso_U_33
_atom_site_aniso_U_23
_atom_site_aniso_U_13
_atom_site_aniso_U_12
Fe1 0.0324(3) 0.0356(3) 0.0686(5) 0.0034(3) 0.0193(3) -0.0060(2)
S1 0.0394(5) 0.0416(5) 0.0603(7) -0.0053(4) 0.0115(5) -0.0084(4)
O1 0.033(3) 0.047(4) 0.103(7) 0.029(5) 0.017(4) -0.018(3)
O1' 0.054(4) 0.062(5) 0.071(6) -0.017(5) 0.041(4) -0.026(3)
O2 0.0467(15) 0.0394(15) 0.0599(18) 0.0028(13) 0.0229(13) -0.0018(12)
O3 0.0552(18) 0.087(3) 0.0494(19) -0.0063(17) 0.0085(15) 0.0128(17)
N1 0.062(2) 0.049(2) 0.092(3) 0.019(2) 0.052(2) 0.0072(18)
N2 0.029(5) 0.029(5) 0.117(5) 0.014(4) 0.032(4) 0.002(5)
N3 0.015(4) 0.058(4) 0.125(7) -0.026(5) 0.003(4) -0.013(3)
N2' 0.033(6) 0.037(6) 0.115(6) 0.005(4) 0.032(4) 0.001(5)
N3' 0.031(5) 0.073(5) 0.124(7) -0.048(5) 0.012(5) -0.029(4)
N4 0.0342(16) 0.0378(17) 0.068(2) 0.0033(16) 0.0207(16) -0.0060(13)
N5 0.0429(17) 0.0361(16) 0.0395(17) -0.0036(13) 0.0154(14) -0.0106(13)
N6 0.0405(18) 0.051(2) 0.050(2) -0.0035(16) 0.0220(16) -0.0035(15)
N7 0.052(2) 0.066(2) 0.050(2) 0.0007(18) 0.0160(17) 0.0168(18)
C1 0.060(3) 0.061(3) 0.135(5) 0.041(3) 0.067(4) 0.011(2)
C2 0.049(3) 0.049(3) 0.141(5) 0.038(3) 0.046(3) 0.003(2)
C3 0.021(5) 0.036(6) 0.169(15) 0.038(8) 0.028(9) -0.005(4)
C4 0.045(4) 0.077(5) 0.131(8) -0.043(6) -0.001(6) -0.015(4)
C5 0.067(8) 0.098(10) 0.143(12) -0.037(9) 0.016(8) -0.027(7)
C6 0.068(7) 0.095(8) 0.166(11) -0.064(8) 0.005(8) 0.004(6)
C7 0.048(5) 0.085(7) 0.113(10) -0.056(7) 0.004(6) -0.023(5)
C3' 0.037(6) 0.044(6) 0.115(6) -0.007(5) 0.029(5) -0.006(5)
C4' 0.041(4) 0.079(5) 0.120(7) -0.046(5) 0.009(5) -0.026(4)
C5' 0.070(8) 0.100(9) 0.132(11) -0.066(8) 0.033(8) -0.024(7)
C6' 0.097(9) 0.081(9) 0.139(12) -0.070(9) -0.001(9) 0.004(7)
C7' 0.056(6) 0.101(9) 0.087(9) -0.057(7) 0.009(6) -0.032(6)
C8 0.071(3) 0.052(3) 0.100(4) 0.020(3) 0.062(3) 0.013(2)
C9 0.041(2) 0.044(2) 0.112(4) 0.015(3) 0.037(3) 0.0009(18)
C10 0.0357(19) 0.039(2) 0.049(2) 0.0017(17) 0.0115(17) -0.0052(15)
C11 0.0380(19) 0.0400(19) 0.0333(19) 0.0009(15) 0.0088(15) -0.0105(15)
C12 0.044(2) 0.051(2) 0.047(2) -0.0005(18) 0.0144(18) -0.0092(18)
C13 0.045(2) 0.045(2) 0.042(2) 0.0042(17) 0.0079(17) -0.0110(17)
C14 0.045(2) 0.054(2) 0.045(2) -0.0049(19) 0.0045(18) -0.0092(18)
C15 0.075(3) 0.063(3) 0.070(3) 0.006(2) 0.046(3) 0.013(3)
C16 0.064(3) 0.056(3) 0.057(3) -0.007(2) 0.034(2) -0.003(2)
C17 0.039(2) 0.064(3) 0.049(3) -0.003(2) 0.0168(19) 0.0024(19)
C18 0.051(3) 0.064(3) 0.057(3) -0.002(2) 0.011(2) 0.021(2)
C19 0.080(4) 0.068(3) 0.062(3) -0.005(3) 0.002(3) 0.024(3)
C20 0.060(3) 0.095(4) 0.068(3) 0.002(3) 0.006(3) 0.031(3)
C21 0.061(3) 0.068(3) 0.095(4) 0.000(3) 0.020(3) 0.011(3)
N1A 0.051(3) 0.065(4) 0.071(4) 0.003(3) 0.018(3) 0.012(3)
C1A 0.075(6) 0.071(6) 0.085(5) 0.011(5) 0.033(5) 0.014(5)
C2A 0.155(11) 0.114(11) 0.105(9) 0.042(10) 0.000(9) 0.014(10)
C3A 0.066(5) 0.066(5) 0.081(5) 0.004(4) 0.016(4) 0.008(4)
C4A 0.061(6) 0.084(7) 0.046(6) 0.008(5) 0.014(5) 0.024(5)
C5A 0.068(5) 0.057(5) 0.073(5) 0.020(4) 0.034(4) 0.017(4)
C6A 0.065(6) 0.069(7) 0.089(7) 0.018(6) 0.033(5) 0.017(6)
C7A 0.045(5) 0.061(5) 0.065(6) 0.002(5) 0.012(5) 0.010(5)
C8A 0.050(9) 0.075(11) 0.067(9) -0.008(8) 0.011(7) -0.006(7)
N1A' 0.046(3) 0.065(4) 0.069(4) 0.005(3) 0.018(3) 0.012(3)
C1A' 0.068(5) 0.066(6) 0.078(5) 0.029(5) 0.037(4) 0.023(5)
C2A' 0.051(5) 0.038(5) 0.083(7) 0.019(5) 0.017(5) 0.004(4)
C3A' 0.036(4) 0.049(4) 0.051(5) -0.007(4) 0.017(3) 0.004(3)
C4A' 0.077(8) 0.063(6) 0.082(9) -0.018(7) 0.032(7) -0.006(6)
C5A' 0.082(5) 0.087(5) 0.091(5) 0.011(5) 0.017(5) 0.008(5)
C6A' 0.116(11) 0.090(10) 0.088(8) 0.032(8) 0.004(8) 0.026(9)
C7A' 0.040(5) 0.064(6) 0.063(6) 0.000(5) 0.015(5) 0.005(5)
C8A' 0.035(7) 0.044(6) 0.084(11) -0.020(6) 0.016(7) 0.002(6)
N1B 0.038(3) 0.046(3) 0.075(4) 0.007(3) 0.014(3) -0.002(2)
C1B 0.045(3) 0.048(3) 0.065(4) 0.003(3) 0.013(3) -0.005(3)
C2B 0.037(4) 0.057(6) 0.056(5) -0.003(4) 0.016(4) 0.002(4)
C3B 0.054(4) 0.053(4) 0.081(4) 0.001(3) 0.015(3) -0.007(3)
C4B 0.080(6) 0.049(4) 0.088(6) 0.014(4) 0.021(5) -0.016(4)
C5B 0.039(3) 0.072(4) 0.066(4) -0.002(4) 0.008(3) -0.012(3)
C6B 0.055(5) 0.091(6) 0.071(6) -0.002(5) 0.005(4) -0.008(5)
C7B 0.052(4) 0.064(5) 0.077(5) 0.011(4) 0.023(4) -0.013(4)
C8B 0.055(4) 0.051(4) 0.077(5) -0.011(4) 0.003(4) 0.002(4)
N1B' 0.034(3) 0.051(4) 0.056(5) -0.001(4) 0.018(3) -0.002(3)
C1B' 0.055(5) 0.067(5) 0.086(5) -0.007(5) 0.020(5) 0.003(4)
C2B' 0.063(9) 0.084(12) 0.090(11) -0.002(9) 0.041(8) -0.006(8)
C3B' 0.059(5) 0.061(5) 0.075(6) -0.003(5) 0.018(5) -0.015(4)
C4B' 0.050(6) 0.055(6) 0.042(6) 0.005(5) 0.003(5) -0.010(5)
C5B' 0.061(5) 0.077(5) 0.081(5) 0.005(5) 0.011(5) -0.019(5)
C6B' 0.088(9) 0.135(11) 0.083(9) 0.005(8) 0.017(7) -0.064(8)
C7B' 0.052(6) 0.069(7) 0.081(6) 0.007(6) 0.011(5) -0.019(6)
C8B' 0.064(6) 0.061(6) 0.083(7) -0.022(6) 0.048(6) -0.032(5)

loop_
_atom_type_symbol
_atom_type_description
_atom_type_scat_dispersion_real
_atom_type_scat_dispersion_imag
_atom_type_scat_source
C C 0.0033 0.0016 'International Tables Vol C Tables 4.2.6.8 and 6.1.1.4'
H H 0.0000 0.0000 'International Tables Vol C Tables 4.2.6.8 and 6.1.1.4'
N N 0.0061 0.0033 'International Tables Vol C Tables 4.2.6.8 and 6.1.1.4'
O O 0.0106 0.0060 'International Tables Vol C Tables 4.2.6.8 and 6.1.1.4'
S S 0.1246 0.1234 'International Tables Vol C Tables 4.2.6.8 and 6.1.1.4'
Fe Fe 0.3463 0.8444 'International Tables Vol C Tables 4.2.6.8 and 6.1.1.4'

loop_
_geom_angle_atom_site_label_1
_geom_angle_atom_site_label_2
_geom_angle_atom_site_label_3
_geom_angle
N2' Fe1 N4 112.8(9)
N2' Fe1 N6 109.3(6)
N4 Fe1 N6 110.79(14)
N2' Fe1 N2 6.3(17)
N4 Fe1 N2 119.1(8)
N6 Fe1 N2 106.0(5)
N2' Fe1 S1 112.0(5)
N4 Fe1 S1 105.81(11)
N6 Fe1 S1 105.86(10)
N2 Fe1 S1 108.5(4)
N2' Fe1 N1 72.4(5)
N4 Fe1 N1 71.80(14)
N6 Fe1 N1 72.06(14)
N2 Fe1 N1 75.8(4)
S1 Fe1 N1 175.60(10)
C15 N1 C8 115.6(5)
C15 N1 C1 115.8(4)
C8 N1 C1 113.6(4)
C15 N1 Fe1 103.6(3)
C8 N1 Fe1 103.8(3)
C1 N1 Fe1 102.0(4)
C3 N2 C2 120.7(6)
C3 N2 Fe1 125.7(5)
C2 N2 Fe1 113.3(4)
C3 N3 C4 134.5(9)
C3 N3 H3N 112.8
C4 N3 H3N 112.8
C3' N2' C2 103.9(9)
C3' N2' Fe1 138.0(9)
C2 N2' Fe1 114.5(4)
C3' N3' C4' 115.4(8)
C3' N3' H3N' 122.3
C4' N3' H3N' 122.3
C10 N4 C9 113.0(3)
C10 N4 Fe1 126.3(3)
C9 N4 Fe1 113.9(3)
C10 N5 C11 124.6(3)
C10 N5 H5N 117.7
C11 N5 H5N 117.7
C17 N6 C16 114.9(4)
C17 N6 Fe1 125.8(3)
C16 N6 Fe1 114.0(3)
C17 N7 C18 123.8(4)
C17 N7 H7N 118.1
C18 N7 H7N 118.1
N1 C1 C2 109.0(4)
N1 C1 H1A 109.9
C2 C1 H1A 109.9
N1 C1 H1B 109.9
C2 C1 H1B 109.9
H1A C1 H1B 108.3
N2' C2 N2 9(2)
N2' C2 C1 106.8(11)
N2 C2 C1 114.5(10)
N2' C2 H2A 115.9
N2 C2 H2A 108.6
C1 C2 H2A 108.6
N2' C2 H2B 109.1
N2 C2 H2B 108.6
C1 C2 H2B 108.6
H2A C2 H2B 107.6
O1 C3 N3 108.9(9)
O1 C3 N2 125.2(9)
N3 C3 N2 125.9(8)
N3 C4 C7 110.0(6)
N3 C4 C5 109.4(6)
C7 C4 C5 109.7(6)
N3 C4 C6 108.9(6)
C7 C4 C6 109.5(6)
C5 C4 C6 109.3(6)
N3 C4 H5D 101.2
C7 C4 H5D 116.2
C5 C4 H5D 8.7
C6 C4 H5D 110.5
C4 C5 H5A 109.8
C4 C5 H5B 108.5
H5A C5 H5B 109.5
C4 C5 H5C 110.2
H5A C5 H5C 109.5
H5B C5 H5C 109.5
C4 C5 H5D 51.9
H5A C5 H5D 97.1
H5B C5 H5D 151.9
H5C C5 H5D 67.9
C4 C5 H5E 63.8
H5A C5 H5E 140.0
H5B C5 H5E 47.8
H5C C5 H5E 109.5
H5D C5 H5E 105.4
C4 C6 H6A 109.6
C4 C6 H6B 110.0
H6A C6 H6B 109.5
C4 C6 H6C 108.9
H6A C6 H6C 109.5
H6B C6 H6C 109.5
C4 C6 H5F 70.7
H6A C6 H5F 42.8
H6B C6 H5F 107.4
H6C C6 H5F 140.3
C4 C6 H6D 109.8
H6A C6 H6D 140.7
H6B C6 H6D 55.5
H6C C6 H6D 56.9
H5F C6 H6D 162.5
C4 C6 H6F 125.6
H6A C6 H6F 87.2
H6B C6 H6F 112.0
H6C C6 H6F 23.5
H5F C6 H6F 124.6
H6D C6 H6F 70.2
C4 C7 H7A 108.8
C4 C7 H7B 110.1
H7A C7 H7B 109.5
C4 C7 H7C 109.5
H7A C7 H7C 109.5
H7B C7 H7C 109.5
C4 C7 H7D 85.6
H7A C7 H7D 98.8
H7B C7 H7D 140.1
H7C C7 H7D 32.1
C4 C7 H7E 103.8
H7A C7 H7E 29.6
H7B C7 H7E 135.3
H7C C7 H7E 84.7
H7D C7 H7E 69.2
C4 C7 H7F 152.5
H7A C7 H7F 70.1
H7B C7 H7F 49.5
H7C C7 H7F 96.1
H7D C7 H7F 121.9
H7E C7 H7F 88.0
O1' C3' N2' 121.5(10)
O1' C3' N3' 136.6(10)
N2' C3' N3' 101.8(8)
N3' C4' C7' 109.8(6)
N3' C4' C6' 109.7(6)
C7' C4' C6' 110.4(6)
N3' C4' C5' 107.5(6)
C7' C4' C5' 110.4(6)
C6' C4' C5' 109.1(6)
N3' C4' H6C 101.7
C7' C4' H6C 128.1
C6' C4' H6C 18.0
C5' C4' H6C 97.4
C4' C5' H5B 137.7
C4' C5' H5C 129.5
H5B C5' H5C 69.4
C4' C5' H5D 108.6
H5B C5' H5D 58.7
H5C C5' H5D 39.9
C4' C5' H5E 110.5
H5B C5' H5E 52.6
H5C C5' H5E 117.0
H5D C5' H5E 109.5
C4' C5' H5F 109.3
H5B C5' H5F 113.0
H5C C5' H5F 70.2
H5D C5' H5F 109.5
H5E C5' H5F 109.5
C4' C6' H6C 84.2
C4' C6' H6D 108.9
H6C C6' H6D 106.7
C4' C6' H6E 110.2
H6C C6' H6E 133.3
H6D C6' H6E 109.5
C4' C6' H6F 109.3
H6C C6' H6F 28.6
H6D C6' H6F 109.5
H6E C6' H6F 109.5
C4' C7' H7A 97.0
C4' C7' H7C 127.5
H7A C7' H7C 124.0
C4' C7' H7D 110.0
H7A C7' H7D 152.7
H7C C7' H7D 39.2
C4' C7' H7E 110.0
H7A C7' H7E 55.1
H7C C7' H7E 119.9
H7D C7' H7E 109.5
C4' C7' H7F 108.4
H7A C7' H7F 63.5
H7C C7' H7F 70.5
H7D C7' H7F 109.5
H7E C7' H7F 109.5
N1 C8 C9 108.8(4)
N1 C8 H8A 109.9
C9 C8 H8A 109.9
N1 C8 H8B 109.9
C9 C8 H8B 109.9
H8A C8 H8B 108.3
N4 C9 C8 109.5(4)
N4 C9 H9A 109.8
C8 C9 H9A 109.8
N4 C9 H9B 109.8
C8 C9 H9B 109.8
H9A C9 H9B 108.2
O2 C10 N4 124.4(3)
O2 C10 N5 120.7(3)
N4 C10 N5 114.8(3)
N5 C11 C12 106.5(3)
N5 C11 C13 111.5(3)
C12 C11 C13 108.8(3)
N5 C11 C14 110.3(3)
C12 C11 C14 109.7(3)
C13 C11 C14 110.0(3)
C11 C12 H12A 109.4
C11 C12 H12B 109.5
H12A C12 H12B 109.5
C11 C12 H12C 109.5
H12A C12 H12C 109.5
H12B C12 H12C 109.5
C11 C13 H13A 109.4
C11 C13 H13B 109.5
H13A C13 H13B 109.5
C11 C13 H13C 109.5
H13A C13 H13C 109.5
H13B C13 H13C 109.5
C11 C14 H14A 109.5
C11 C14 H14B 109.4
H14A C14 H14B 109.5
C11 C14 H14C 109.4
H14A C14 H14C 109.5
H14B C14 H14C 109.5
N1 C15 C16 109.0(4)
N1 C15 H15A 109.9
C16 C15 H15A 109.9
N1 C15 H15B 109.9
C16 C15 H15B 109.9
H15A C15 H15B 108.3
N6 C16 C15 109.6(4)
N6 C16 H16A 109.8
C15 C16 H16A 109.8
N6 C16 H16B 109.8
C15 C16 H16B 109.8
H16A C16 H16B 108.2
O3 C17 N6 124.9(4)
O3 C17 N7 120.7(4)
N6 C17 N7 114.3(4)
N7 C18 C20 111.9(5)
N7 C18 C19 105.6(4)
C20 C18 C19 109.6(4)
N7 C18 C21 110.2(4)
C20 C18 C21 108.9(4)
C19 C18 C21 110.5(5)
C18 C19 H19A 109.5
C18 C19 H19B 109.5
H19A C19 H19B 109.5
C18 C19 H19C 109.4
H19A C19 H19C 109.5
H19B C19 H19C 109.5
C18 C20 H20A 109.4
C18 C20 H20B 109.5
H20A C20 H20B 109.5
C18 C20 H20C 109.5
H20A C20 H20C 109.5
H20B C20 H20C 109.5
C18 C21 H21A 109.4
C18 C21 H21B 109.5
H21A C21 H21B 109.5
C18 C21 H21C 109.5
H21A C21 H21C 109.5
H21B C21 H21C 109.5
C3A N1A C1A 112.9(12)
C3A N1A C7A 115.0(12)
C1A N1A C7A 117.8(19)
C3A N1A C5A 101.2(7)
C1A N1A C5A 92.1(9)
C7A N1A C5A 114(2)
C2A C1A N1A 112.1(7)
C2A C1A H1A1 109.2
N1A C1A H1A1 109.2
C2A C1A H1A2 109.2
N1A C1A H1A2 109.2
H1A1 C1A H1A2 107.9
C1A C2A H2A1 110.9
C1A C2A H2A2 107.1
H2A1 C2A H2A2 109.5
C1A C2A H2A3 110.4
H2A1 C2A H2A3 109.5
H2A2 C2A H2A3 109.5
C1A C2A H2A4 141.7
H2A1 C2A H2A4 35.5
H2A2 C2A H2A4 80.7
H2A3 C2A H2A4 101.5
C1A C2A H2A5 90.2
H2A1 C2A H2A5 114.4
H2A2 C2A H2A5 17.3
H2A3 C2A H2A5 119.9
H2A4 C2A H2A5 92.1
C1A C2A H2A6 96.9
H2A1 C2A H2A6 151.8
H2A2 C2A H2A6 64.3
H2A3 C2A H2A6 53.9
H2A4 C2A H2A6 119.4
H2A5 C2A H2A6 68.4
C4A C3A N1A 118.8(7)
C4A C3A H3A1 107.6
N1A C3A H3A1 107.6
C4A C3A H3A2 107.6
N1A C3A H3A2 107.6
H3A1 C3A H3A2 107.1
C4A C3A H4A4 76.4
N1A C3A H4A4 136.1
H3A1 C3A H4A4 105.4
H3A2 C3A H4A4 33.8
C3A C4A H4A1 109.9
C3A C4A H4A2 110.2
H4A1 C4A H4A2 109.5
C3A C4A H4A3 108.3
H4A1 C4A H4A3 109.5
H4A2 C4A H4A3 109.5
C3A C4A H4A5 103.7
H4A1 C4A H4A5 98.2
H4A2 C4A H4A5 17.2
H4A3 C4A H4A5 126.4
C3A C4A H4A6 83.1
H4A1 C4A H4A6 28.4
H4A2 C4A H4A6 112.0
H4A3 C4A H4A6 129.4
H4A5 C4A H4A6 95.8
C6A C5A N1A 111.9(6)
C6A C5A H5A1 109.2
N1A C5A H5A1 109.2
C6A C5A H5A2 109.2
N1A C5A H5A2 109.2
H5A1 C5A H5A2 107.9
C6A C5A H6A4 75.6
N1A C5A H6A4 138.7
H5A1 C5A H6A4 105.7
H5A2 C5A H6A4 37.2
C5A C6A H6A1 109.6
C5A C6A H6A2 108.8
H6A1 C6A H6A2 109.5
C5A C6A H6A3 110.0
H6A1 C6A H6A3 109.5
H6A2 C6A H6A3 109.5
C5A C6A H6A5 90.0
H6A1 C6A H6A5 113.1
H6A2 C6A H6A5 19.5
H6A3 C6A H6A5 122.6
C5A C6A H6A6 97.4
H6A1 C6A H6A6 16.0
H6A2 C6A H6A6 105.4
H6A3 C6A H6A6 124.6
H6A5 C6A H6A6 103.9
C8A C7A N1A 114.8(6)
C8A C7A H7A1 108.6
N1A C7A H7A1 108.6
C8A C7A H7A2 108.6
N1A C7A H7A2 108.6
H7A1 C7A H7A2 107.5
C7A C8A H8A1 114.6
C7A C8A H8A2 107.2
H8A1 C8A H8A2 109.5
C7A C8A H8A3 106.6
H8A1 C8A H8A3 109.5
H8A2 C8A H8A3 109.5
C7A C8A H8A4 116.3
H8A1 C8A H8A4 21.8
H8A2 C8A H8A4 125.3
H8A3 C8A H8A4 88.8
C7A C8A H8A5 115.2
H8A1 C8A H8A5 105.5
H8A2 C8A H8A5 8.2
H8A3 C8A H8A5 105.0
H8A4 C8A H8A5 119.4
C7A C8A H8A6 108.1
H8A1 C8A H8A6 119.8
H8A2 C8A H8A6 95.5
H8A3 C8A H8A6 14.6
H8A4 C8A H8A6 100.7
H8A5 C8A H8A6 91.7
C1A' N1A' C7A' 112.6(17)
C1A' N1A' C3A' 110.2(9)
C7A' N1A' C3A' 108.7(15)
C1A' N1A' C5A' 122.3(11)
C7A' N1A' C5A' 107(2)
C3A' N1A' C5A' 94.1(7)
C2A' C1A' N1A' 112.9(6)
C2A' C1A' H1A3 109.0
N1A' C1A' H1A3 109.0
C2A' C1A' H1A4 109.0
N1A' C1A' H1A4 109.0
H1A3 C1A' H1A4 107.8
C1A' C2A' H2A1 97.7
C1A' C2A' H2A2 142.7
H2A1 C2A' H2A2 82.0
C1A' C2A' H2A3 102.4
H2A1 C2A' H2A3 67.5
H2A2 C2A' H2A3 111.5
C1A' C2A' H2A4 110.1
H2A1 C2A' H2A4 13.6
H2A2 C2A' H2A4 75.6
H2A3 C2A' H2A4 60.5
C1A' C2A' H2A5 109.0
H2A1 C2A' H2A5 110.0
H2A2 C2A' H2A5 39.9
H2A3 C2A' H2A5 148.5
H2A4 C2A' H2A5 109.5
C1A' C2A' H2A6 109.4
H2A1 C2A' H2A6 120.4
H2A2 C2A' H2A6 102.5
H2A3 C2A' H2A6 55.5
H2A4 C2A' H2A6 109.5
H2A5 C2A' H2A6 109.5
C4A' C3A' N1A' 113.3(6)
C4A' C3A' H4A3 72.3
N1A' C3A' H4A3 133.0
C4A' C3A' H3A3 108.9
N1A' C3A' H3A3 108.9
H4A3 C3A' H3A3 37.6
C4A' C3A' H3A4 108.9
N1A' C3A' H3A4 108.9
H4A3 C3A' H3A4 112.8
H3A3 C3A' H3A4 107.7
C3A' C4A' H4A1 101.6
C3A' C4A' H4A2 99.1
H4A1 C4A' H4A2 85.8
C3A' C4A' H4A4 110.5
H4A1 C4A' H4A4 137.7
H4A2 C4A' H4A4 114.5
C3A' C4A' H4A5 108.6
H4A1 C4A' H4A5 84.4
H4A2 C4A' H4A5 9.6
H4A4 C4A' H4A5 109.5
C3A' C4A' H4A6 109.3
H4A1 C4A' H4A6 31.2
H4A2 C4A' H4A6 113.6
H4A4 C4A' H4A6 109.5
H4A5 C4A' H4A6 109.5
C6A' C5A' N1A' 113.9(7)
C6A' C5A' H6A3 68.9
N1A' C5A' H6A3 139.2
C6A' C5A' H5A3 108.8
N1A' C5A' H5A3 108.8
H6A3 C5A' H5A3 42.3
C6A' C5A' H5A4 108.8
N1A' C5A' H5A4 108.8
H6A3 C5A' H5A4 108.1
H5A3 C5A' H5A4 107.7
C5A' C6A' H6A1 102.5
C5A' C6A' H6A2 105.8
H6A1 C6A' H6A2 89.1
C5A' C6A' H6A4 109.8
H6A1 C6A' H6A4 120.4
H6A2 C6A' H6A4 125.6
C5A' C6A' H6A5 109.0
H6A1 C6A' H6A5 105.1
H6A2 C6A' H6A5 17.8
H6A4 C6A' H6A5 109.5
C5A' C6A' H6A6 109.6
H6A1 C6A' H6A6 11.0
H6A2 C6A' H6A6 95.1
H6A4 C6A' H6A6 109.5
H6A5 C6A' H6A6 109.5
C8A' C7A' N1A' 115.2(6)
C8A' C7A' H7A3 108.5
N1A' C7A' H7A3 108.5
C8A' C7A' H7A4 108.5
N1A' C7A' H7A4 108.5
H7A3 C7A' H7A4 107.5
C7A' C8A' H8A1 102.5
C7A' C8A' H8A2 102.5
H8A1 C8A' H8A2 97.1
C7A' C8A' H8A3 109.2
H8A1 C8A' H8A3 109.0
H8A2 C8A' H8A3 132.6
C7A' C8A' H8A4 104.5
H8A1 C8A' H8A4 17.3
H8A2 C8A' H8A4 112.9
H8A3 C8A' H8A4 92.4
C7A' C8A' H8A5 111.0
H8A1 C8A' H8A5 94.8
H8A2 C8A' H8A5 8.5
H8A3 C8A' H8A5 126.7
H8A4 C8A' H8A5 109.5
C7A' C8A' H8A6 112.8
H8A1 C8A' H8A6 124.6
H8A2 C8A' H8A6 114.1
H8A3 C8A' H8A6 19.9
H8A4 C8A' H8A6 109.5
H8A5 C8A' H8A6 109.5
C7B N1B C3B 107.7(5)
C7B N1B C5B 107.2(6)
C3B N1B C5B 110.7(6)
C7B N1B C1B 113.4(6)
C3B N1B C1B 109.0(5)
C5B N1B C1B 108.8(5)
C2B C1B N1B 115.0(5)
C2B C1B H1B1 108.5
N1B C1B H1B1 108.5
C2B C1B H1B2 108.5
N1B C1B H1B2 108.5
H1B1 C1B H1B2 107.5
C2B C1B H2B4 47.8
N1B C1B H2B4 135.8
H1B1 C1B H2B4 61.2
H1B2 C1B H2B4 115.6
C2B C1B H2B6 25.6
N1B C1B H2B6 116.1
H1B1 C1B H2B6 126.7
H1B2 C1B H2B6 84.8
H2B4 C1B H2B6 66.7
C1B C2B H2B1 109.4
C1B C2B H2B2 109.1
H2B1 C2B H2B2 109.5
C1B C2B H2B3 109.9
H2B1 C2B H2B3 109.5
H2B2 C2B H2B3 109.5
C1B C2B H2B4 58.8
H2B1 C2B H2B4 165.8
H2B2 C2B H2B4 70.7
H2B3 C2B H2B4 83.1
C1B C2B H2B5 142.3
H2B1 C2B H2B5 100.9
H2B2 C2B H2B5 80.2
H2B3 C2B H2B5 36.3
H2B4 C2B H2B5 93.1
C1B C2B H2B6 81.5
H2B1 C2B H2B6 48.5
H2B2 C2B H2B6 83.0
H2B3 C2B H2B6 158.0
H2B4 C2B H2B6 118.7
H2B5 C2B H2B6 136.2
C4B C3B N1B 115.2(5)
C4B C3B H3B1 108.5
N1B C3B H3B1 108.5
C4B C3B H3B2 108.5
N1B C3B H3B2 108.5
H3B1 C3B H3B2 107.5
C3B C4B H4B1 109.6
C3B C4B H4B2 109.3
H4B1 C4B H4B2 109.5
C3B C4B H4B3 109.5
H4B1 C4B H4B3 109.5
H4B2 C4B H4B3 109.5
C3B C4B H4B4 88.4
H4B1 C4B H4B4 35.1
H4B2 C4B H4B4 91.9
H4B3 C4B H4B4 144.5
C3B C4B H4B5 156.4
H4B1 C4B H4B5 46.9
H4B2 C4B H4B5 83.2
H4B3 C4B H4B5 83.4
H4B4 C4B H4B5 70.9
C6B C5B N1B 117.1(5)
C6B C5B H5B1 108.0
N1B C5B H5B1 108.0
C6B C5B H5B2 108.0
N1B C5B H5B2 108.0
H5B1 C5B H5B2 107.3
C5B C6B H6B1 109.3
C5B C6B H6B2 110.0
H6B1 C6B H6B2 109.5
C5B C6B H6B3 109.1
H6B1 C6B H6B3 109.5
H6B2 C6B H6B3 109.5
C5B C6B H6B4 92.6
H6B1 C6B H6B4 48.9
H6B2 C6B H6B4 73.3
H6B3 C6B H6B4 154.6
C5B C6B H6B5 84.4
H6B1 C6B H6B5 59.1
H6B2 C6B H6B5 164.7
H6B3 C6B H6B5 68.7
H6B4 C6B H6B5 101.7
C8B C7B N1B 116.4(6)
C8B C7B H7B1 108.2
N1B C7B H7B1 108.2
C8B C7B H7B2 108.2
N1B C7B H7B2 108.2
H7B1 C7B H7B2 107.3
C7B C8B H8B1 109.3
C7B C8B H8B2 109.9
H8B1 C8B H8B2 109.5
C7B C8B H8B3 109.2
H8B1 C8B H8B3 109.5
H8B2 C8B H8B3 109.5
C7B C8B H8B4 122.2
H8B1 C8B H8B4 123.9
H8B2 C8B H8B4 73.9
H8B3 C8B H8B4 35.6
C3B' N1B' C7B' 113.1(8)
C3B' N1B' C1B' 112.3(8)
C7B' N1B' C1B' 102.4(8)
C3B' N1B' C5B' 110.3(8)
C7B' N1B' C5B' 103.2(9)
C1B' N1B' C5B' 115.0(9)
C2B' C1B' N1B' 116.2(7)
C2B' C1B' H2B3 29.9
N1B' C1B' H2B3 145.9
C2B' C1B' H1B3 108.2
N1B' C1B' H1B3 108.2
H2B3 C1B' H1B3 89.5
C2B' C1B' H1B4 108.2
N1B' C1B' H1B4 108.2
H2B3 C1B' H1B4 93.0
H1B3 C1B' H1B4 107.4
C1B' C2B' H2B1 90.4
C1B' C2B' H2B2 172.8
H2B1 C2B' H2B2 84.8
C1B' C2B' H2B3 72.2
H2B1 C2B' H2B3 103.3
H2B2 C2B' H2B3 114.1
C1B' C2B' H2B4 109.8
H2B1 C2B' H2B4 145.7
H2B2 C2B' H2B4 72.1
H2B3 C2B' H2B4 109.2
C1B' C2B' H2B5 109.3
H2B1 C2B' H2B5 88.2
H2B2 C2B' H2B5 76.0
H2B3 C2B' H2B5 40.1
H2B4 C2B' H2B5 109.5
C1B' C2B' H2B6 109.3
H2B1 C2B' H2B6 36.2
H2B2 C2B' H2B6 63.8
H2B3 C2B' H2B6 137.8
H2B4 C2B' H2B6 109.5
H2B5 C2B' H2B6 109.5
C4B' C3B' N1B' 117.2(6)
C4B' C3B' H4B1 9.8
N1B' C3B' H4B1 116.7
C4B' C3B' H4B3 74.9
N1B' C3B' H4B3 152.4
H4B1 C3B' H4B3 70.7
C4B' C3B' H3B3 108.0
N1B' C3B' H3B3 108.0
H4B1 C3B' H3B3 116.2
H4B3 C3B' H3B3 89.6
C4B' C3B' H3B4 108.0
N1B' C3B' H3B4 108.0
H4B1 C3B' H3B4 99.6
H4B3 C3B' H3B4 45.2
H3B3 C3B' H3B4 107.3
C3B' C4B' H4B1 81.5
C3B' C4B' H4B4 109.2
H4B1 C4B' H4B4 53.6
C3B' C4B' H4B5 110.0
H4B1 C4B' H4B5 77.8
H4B4 C4B' H4B5 109.5
C3B' C4B' H4B6 109.2
H4B1 C4B' H4B6 162.9
H4B4 C4B' H4B6 109.5
H4B5 C4B' H4B6 109.5
C6B' C5B' N1B' 115.1(7)
C6B' C5B' H5B3 108.5
N1B' C5B' H5B3 108.5
C6B' C5B' H5B4 108.5
N1B' C5B' H5B4 108.5
H5B3 C5B' H5B4 107.5
C5B' C6B' H6B1 155.3
C5B' C6B' H6B4 109.0
H6B1 C6B' H6B4 49.0
C5B' C6B' H6B5 109.6
H6B1 C6B' H6B5 90.8
H6B4 C6B' H6B5 109.5
C5B' C6B' H6B6 109.8
H6B1 C6B' H6B6 74.4
H6B4 C6B' H6B6 109.5
H6B5 C6B' H6B6 109.5
C8B' C7B' N1B' 117.1(7)
C8B' C7B' H8B1 85.9
N1B' C7B' H8B1 114.4
C8B' C7B' H8B2 40.3
N1B' C7B' H8B2 154.5
H8B1 C7B' H8B2 61.5
C8B' C7B' H7B3 108.0
N1B' C7B' H7B3 108.0
H8B1 C7B' H7B3 122.1
H8B2 C7B' H7B3 93.4
C8B' C7B' H7B4 108.0
N1B' C7B' H7B4 108.0
H8B1 C7B' H7B4 23.1
H8B2 C7B' H7B4 77.4
H7B3 C7B' H7B4 107.3
C7B' C8B' H8B2 74.4
C7B' C8B' H8B3 83.7
H8B2 C8B' H8B3 88.1
C7B' C8B' H8B4 109.5
H8B2 C8B' H8B4 77.2
H8B3 C8B' H8B4 32.4
C7B' C8B' H8B5 110.0
H8B2 C8B' H8B5 61.0
H8B3 C8B' H8B5 139.1
H8B4 C8B' H8B5 109.5
C7B' C8B' H8B6 108.9
H8B2 C8B' H8B6 170.3
H8B3 C8B' H8B6 101.3
H8B4 C8B' H8B6 109.5
H8B5 C8B' H8B6 109.5

loop_
_geom_bond_atom_site_label_1
_geom_bond_atom_site_label_2
_geom_bond_distance
Fe1 N2' 2.024(5)
Fe1 N4 2.029(3)
Fe1 N6 2.034(4)
Fe1 N2 2.035(5)
Fe1 S1 2.2115(13)
Fe1 N1 2.666(4)
O1 C3 1.273(8)
O1' C3' 1.256(9)
O2 C10 1.249(5)
O3 C17 1.258(5)
N1 C15 1.454(7)
N1 C8 1.457(6)
N1 C1 1.468(6)
N2 C3 1.395(6)
N2 C2 1.498(7)
N3 C3 1.394(6)
N3 C4 1.499(7)
N3 H3N 0.8800
N2' C3' 1.379(6)
N2' C2 1.485(7)
N3' C3' 1.380(7)
N3' C4' 1.496(7)
N3' H3N' 0.8800
N4 C10 1.362(5)
N4 C9 1.473(5)
N5 C10 1.364(5)
N5 C11 1.465(4)
N5 H5N 0.8800
N6 C17 1.342(6)
N6 C16 1.470(6)
N7 C17 1.372(6)
N7 C18 1.476(6)
N7 H7N 0.8800
C1 C2 1.519(8)
C1 H1A 0.9900
C1 H1B 0.9900
C2 H2A 0.9900
C2 H2B 0.9900
C4 C7 1.535(6)
C4 C5 1.537(7)
C4 C6 1.538(6)
C4 H5D 1.3890
C5 H5A 0.9800
C5 H5B 0.9800
C5 H5C 0.9800
C5 H5D 0.2655
C5 H5E 1.5093
C6 H6A 0.9800
C6 H6B 0.9800
C6 H6C 0.9800
C6 H5F 1.5176
C6 H6D 1.4260
C6 H6F 1.3557
C7 H7A 0.9800
C7 H7B 0.9800
C7 H7C 0.9800
C7 H7D 1.2593
C7 H7E 1.5300
C7 H7F 0.5257
C4' C7' 1.534(6)
C4' C6' 1.535(6)
C4' C5' 1.539(7)
C4' H6C 1.5623
C5' H5B 1.3972
C5' H5C 1.4151
C5' H5D 0.9800
C5' H5E 0.9800
C5' H5F 0.9800
C6' H6C 0.4841
C6' H6D 0.9800
C6' H6E 0.9800
C6' H6F 0.9800
C7' H7A 0.7784
C7' H7C 1.0290
C7' H7D 0.9800
C7' H7E 0.9800
C7' H7F 0.9800
C8 C9 1.512(8)
C8 H8A 0.9900
C8 H8B 0.9900
C9 H9A 0.9900
C9 H9B 0.9900
C11 C12 1.522(5)
C11 C13 1.525(6)
C11 C14 1.536(5)
C12 H12A 0.9800
C12 H12B 0.9800
C12 H12C 0.9800
C13 H13A 0.9800
C13 H13B 0.9800
C13 H13C 0.9800
C14 H14A 0.9800
C14 H14B 0.9800
C14 H14C 0.9800
C15 C16 1.515(6)
C15 H15A 0.9900
C15 H15B 0.9900
C16 H16A 0.9900
C16 H16B 0.9900
C18 C20 1.523(7)
C18 C19 1.526(7)
C18 C21 1.526(7)
C19 H19A 0.9800
C19 H19B 0.9800
C19 H19C 0.9800
C20 H20A 0.9800
C20 H20B 0.9800
C20 H20C 0.9800
C21 H21A 0.9800
C21 H21B 0.9800
C21 H21C 0.9800
N1A C3A 1.501(5)
N1A C1A 1.506(5)
N1A C7A 1.508(5)
N1A C5A 1.521(5)
C1A C2A 1.504(6)
C1A H1A1 0.9900
C1A H1A2 0.9900
C2A H2A1 0.9800
C2A H2A2 0.9800
C2A H2A3 0.9800
C2A H2A4 0.4663
C2A H2A5 1.5136
C2A H2A6 1.3189
C3A C4A 1.491(5)
C3A H3A1 0.9900
C3A H3A2 0.9900
C3A H4A4 1.3455
C4A H4A1 0.9800
C4A H4A2 0.9800
C4A H4A3 0.9800
C4A H4A5 0.9130
C4A H4A6 1.2259
C5A C6A 1.508(5)
C5A H5A1 0.9900
C5A H5A2 0.9900
C5A H6A4 1.2068
C6A H6A1 0.9800
C6A H6A2 0.9800
C6A H6A3 0.9800
C6A H6A5 1.0583
C6A H6A6 0.9734
C7A C8A 1.502(5)
C7A H7A1 0.9900
C7A H7A2 0.9900
C8A H8A1 0.9800
C8A H8A2 0.9800
C8A H8A3 0.9800
C8A H8A4 0.8423
C8A H8A5 1.0090
C8A H8A6 1.2134
N1A' C1A' 1.507(5)
N1A' C7A' 1.508(5)
N1A' C3A' 1.508(5)
N1A' C5A' 1.514(5)
C1A' C2A' 1.504(6)
C1A' H1A3 0.9900
C1A' H1A4 0.9900
C2A' H2A1 1.5693
C2A' H2A2 0.6021
C2A' H2A3 1.2785
C2A' H2A4 0.9800
C2A' H2A5 0.9800
C2A' H2A6 0.9800
C3A' C4A' 1.504(5)
C3A' H4A3 1.4527
C3A' H3A3 0.9900
C3A' H3A4 0.9900
C4A' H4A1 1.1432
C4A' H4A2 1.2066
C4A' H4A4 0.9800
C4A' H4A5 0.9800
C4A' H4A6 0.9800
C5A' C6A' 1.500(6)
C5A' H6A3 1.4065
C5A' H5A3 0.9900
C5A' H5A4 0.9900
C6A' H6A1 1.1590
C6A' H6A2 1.1220
C6A' H6A4 0.9800
C6A' H6A5 0.9800
C6A' H6A6 0.9800
C7A' C8A' 1.502(5)
C7A' H7A3 0.9900
C7A' H7A4 0.9900
C8A' H8A1 1.1647
C8A' H8A2 0.9637
C8A' H8A3 0.7823
C8A' H8A4 0.9800
C8A' H8A5 0.9800
C8A' H8A6 0.9800
N1B C7B 1.505(5)
N1B C3B 1.509(5)
N1B C5B 1.509(5)
N1B C1B 1.513(5)
C1B C2B 1.502(6)
C1B H1B1 0.9900
C1B H1B2 0.9900
C1B H2B4 1.3399
C1B H2B6 1.5538
C2B H2B1 0.9800
C2B H2B2 0.9800
C2B H2B3 0.9800
C2B H2B4 1.1606
C2B H2B5 1.0405
C2B H2B6 0.6779
C3B C4B 1.503(5)
C3B H3B1 0.9900
C3B H3B2 0.9900
C4B H4B1 0.9800
C4B H4B2 0.9800
C4B H4B3 0.9800
C4B H4B4 1.4425
C4B H4B5 1.3088
C5B C6B 1.498(5)
C5B H5B1 0.9900
C5B H5B2 0.9900
C6B H6B1 0.9800
C6B H6B2 0.9800
C6B H6B3 0.9800
C6B H6B4 0.5435
C6B H6B5 1.3990
C7B C8B 1.497(5)
C7B H7B1 0.9900
C7B H7B2 0.9900
C8B H8B1 0.9800
C8B H8B2 0.9800
C8B H8B3 0.9800
C8B H8B4 1.1340
N1B' C3B' 1.502(5)
N1B' C7B' 1.505(5)
N1B' C1B' 1.505(5)
N1B' C5B' 1.507(5)
C1B' C2B' 1.498(6)
C1B' H2B3 1.4580
C1B' H1B3 0.9900
C1B' H1B4 0.9900
C2B' H2B1 1.2421
C2B' H2B2 1.1288
C2B' H2B3 0.7636
C2B' H2B4 0.9800
C2B' H2B5 0.9800
C2B' H2B6 0.9800
C3B' C4B' 1.496(6)
C3B' H4B1 1.4800
C3B' H4B3 1.2715
C3B' H3B3 0.9900
C3B' H3B4 0.9900
C4B' H4B1 0.2550
C4B' H4B4 0.9800
C4B' H4B5 0.9800
C4B' H4B6 0.9800
C5B' C6B' 1.498(6)
C5B' H5B3 0.9900
C5B' H5B4 0.9900
C6B' H6B1 0.7289
C6B' H6B4 0.9800
C6B' H6B5 0.9800
C6B' H6B6 0.9800
C7B' C8B' 1.493(6)
C7B' H8B1 1.5446
C7B' H8B2 1.5831
C7B' H7B3 0.9900
C7B' H7B4 0.9900
C8B' H8B2 1.0643
C8B' H8B3 1.2310
C8B' H8B4 0.9800
C8B' H8B5 0.9800
C8B' H8B6 0.9800

loop_
_geom_hbond_atom_site_label_D
_geom_hbond_atom_site_label_H
_geom_hbond_atom_site_label_A
_geom_hbond_distance_DH
_geom_hbond_distance_HA
_geom_hbond_distance_DA
_geom_hbond_angle_DHA
N3 H3N S1 0.88 2.86 3.344(9) 116.3
N3' H3N' S1 0.88 2.37 3.214(10) 159.9
N5 H5N S1 0.88 2.57 3.385(3) 153.8
N7 H7N S1 0.88 2.71 3.400(4) 135.7

loop_
_geom_torsion_atom_site_label_1
_geom_torsion_atom_site_label_2
_geom_torsion_atom_site_label_3
_geom_torsion_atom_site_label_4
_geom_torsion
N2' Fe1 N1 C15 120.7(9)
N4 Fe1 N1 C15 -117.1(3)
N6 Fe1 N1 C15 2.9(3)
N2 Fe1 N1 C15 115.3(8)
S1 Fe1 N1 C15 -59.5(15)
N2' Fe1 N1 C8 -118.2(9)
N4 Fe1 N1 C8 4.0(3)
N6 Fe1 N1 C8 124.0(4)
N2 Fe1 N1 C8 -123.6(8)
S1 Fe1 N1 C8 61.6(15)
N2' Fe1 N1 C1 0.1(9)
N4 Fe1 N1 C1 122.3(3)
N6 Fe1 N1 C1 -117.8(3)
N2 Fe1 N1 C1 -5.4(8)
S1 Fe1 N1 C1 180(100)
N2' Fe1 N2 C3 94(4)
N4 Fe1 N2 C3 91(2)
N6 Fe1 N2 C3 -143(2)
S1 Fe1 N2 C3 -30(3)
N1 Fe1 N2 C3 151(3)
N2' Fe1 N2 C2 -79.1(19)
N4 Fe1 N2 C2 -82.2(16)
N6 Fe1 N2 C2 43.4(17)
S1 Fe1 N2 C2 156.7(13)
N1 Fe1 N2 C2 -22.8(14)
N4 Fe1 N2' C3' 111(4)
N6 Fe1 N2' C3' -125(3)
N2 Fe1 N2' C3' -66(3)
S1 Fe1 N2' C3' -8(4)
N1 Fe1 N2' C3' 172(4)
N4 Fe1 N2' C2 -94.2(18)
N6 Fe1 N2' C2 30(2)
N2 Fe1 N2' C2 89(4)
S1 Fe1 N2' C2 146.5(15)
N1 Fe1 N2' C2 -33.5(16)
N2' Fe1 N4 C10 175.3(4)
N6 Fe1 N4 C10 52.3(4)
N2 Fe1 N4 C10 175.6(4)
S1 Fe1 N4 C10 -62.0(4)
N1 Fe1 N4 C10 114.2(4)
N2' Fe1 N4 C9 26.4(4)
N6 Fe1 N4 C9 -96.5(3)
N2 Fe1 N4 C9 26.8(4)
S1 Fe1 N4 C9 149.2(3)
N1 Fe1 N4 C9 -34.6(3)
N2' Fe1 N6 C17 55.9(9)
N4 Fe1 N6 C17 -179.2(3)
N2 Fe1 N6 C17 50.2(8)
S1 Fe1 N6 C17 -65.0(3)
N1 Fe1 N6 C17 119.1(4)
N2' Fe1 N6 C16 -96.8(8)
N4 Fe1 N6 C16 28.1(3)
N2 Fe1 N6 C16 -102.5(7)
S1 Fe1 N6 C16 142.4(3)
N1 Fe1 N6 C16 -33.6(3)
C15 N1 C1 C2 -80.6(6)
C8 N1 C1 C2 142.1(5)
Fe1 N1 C1 C2 31.1(6)
C3' N2' C2 N2 73(2)
Fe1 N2' C2 N2 -89(3)
C3' N2' C2 C1 -132(2)
Fe1 N2' C2 C1 65.3(18)
C3 N2 C2 N2' -94(4)
Fe1 N2 C2 N2' 80.0(16)
C3 N2 C2 C1 -121(2)
Fe1 N2 C2 C1 53.2(17)
N1 C1 C2 N2' -61.3(9)
N1 C1 C2 N2 -57.3(9)
C4 N3 C3 O1 -29(2)
C4 N3 C3 N2 149(2)
C2 N2 C3 O1 -9(4)
Fe1 N2 C3 O1 178.2(16)
C2 N2 C3 N3 173.3(18)
Fe1 N2 C3 N3 0(4)
C3 N3 C4 C7 68.9(16)
C3 N3 C4 C5 -170.5(15)
C3 N3 C4 C6 -51.1(16)
C2 N2' C3' O1' 19(4)
Fe1 N2' C3' O1' 175(2)
C2 N2' C3' N3' -161.6(19)
Fe1 N2' C3' N3' -6(4)
C4' N3' C3' O1' -5(4)
C4' N3' C3' N2' 176.3(18)
C3' N3' C4' C7' 64.0(18)
C3' N3' C4' C6' -57.4(18)
C3' N3' C4' C5' -175.8(17)
C15 N1 C8 C9 138.0(4)
C1 N1 C8 C9 -84.7(5)
Fe1 N1 C8 C9 25.3(4)
C10 N4 C9 C8 -87.8(5)
Fe1 N4 C9 C8 65.2(4)
N1 C8 C9 N4 -56.8(5)
C9 N4 C10 O2 1.8(6)
Fe1 N4 C10 O2 -147.2(3)
C9 N4 C10 N5 -176.3(4)
Fe1 N4 C10 N5 34.7(5)
C11 N5 C10 O2 15.3(6)
C11 N5 C10 N4 -166.5(3)
C10 N5 C11 C12 175.7(4)
C10 N5 C11 C13 -65.8(5)
C10 N5 C11 C14 56.7(5)
C8 N1 C15 C16 -86.5(5)
C1 N1 C15 C16 137.1(4)
Fe1 N1 C15 C16 26.3(4)
C17 N6 C16 C15 -91.7(5)
Fe1 N6 C16 C15 64.1(5)
N1 C15 C16 N6 -57.3(5)
C16 N6 C17 O3 3.7(6)
Fe1 N6 C17 O3 -148.8(4)
C16 N6 C17 N7 -173.7(4)
Fe1 N6 C17 N7 33.8(5)
C18 N7 C17 O3 36.8(6)
C18 N7 C17 N6 -145.7(4)
C17 N7 C18 C20 -69.3(6)
C17 N7 C18 C19 171.5(4)
C17 N7 C18 C21 52.1(6)
C3A N1A C1A C2A 71.5(16)
C7A N1A C1A C2A -66(2)
C5A N1A C1A C2A 174.7(15)
C1A N1A C3A C4A -105.0(14)
C7A N1A C3A C4A 34(3)
C5A N1A C3A C4A 157.8(11)
C3A N1A C5A C6A -75.1(13)
C1A N1A C5A C6A 171.0(11)
C7A N1A C5A C6A 49.1(18)
C3A N1A C7A C8A 169(3)
C1A N1A C7A C8A -54(4)
C5A N1A C7A C8A 52(4)
C7A' N1A' C1A' C2A' -67(2)
C3A' N1A' C1A' C2A' 54.5(15)
C5A' N1A' C1A' C2A' 163.3(11)
C1A' N1A' C3A' C4A' 166.4(10)
C7A' N1A' C3A' C4A' -70(2)
C5A' N1A' C3A' C4A' 39.7(15)
C1A' N1A' C5A' C6A' 59.3(19)
C7A' N1A' C5A' C6A' -72.7(19)
C3A' N1A' C5A' C6A' 176.3(13)
C1A' N1A' C7A' C8A' -36(4)
C3A' N1A' C7A' C8A' -158(3)
C5A' N1A' C7A' C8A' 101(3)
C7B N1B C1B C2B 53.5(10)
C3B N1B C1B C2B -66.5(10)
C5B N1B C1B C2B 172.6(8)
C7B N1B C3B C4B 56.8(10)
C5B N1B C3B C4B -60.1(9)
C1B N1B C3B C4B -179.7(7)
C7B N1B C5B C6B -172.7(7)
C3B N1B C5B C6B -55.5(9)
C1B N1B C5B C6B 64.3(9)
C3B N1B C7B C8B 174.9(7)
C5B N1B C7B C8B -66.0(9)
C1B N1B C7B C8B 54.1(10)
C3B' N1B' C1B' C2B' 162.9(17)
C7B' N1B' C1B' C2B' -75.4(19)
C5B' N1B' C1B' C2B' 36(2)
C7B' N1B' C3B' C4B' -58.4(14)
C1B' N1B' C3B' C4B' 56.9(14)
C5B' N1B' C3B' C4B' -173.4(10)
C3B' N1B' C5B' C6B' -64.9(14)
C7B' N1B' C5B' C6B' 173.9(11)
C1B' N1B' C5B' C6B' 63.3(15)
C3B' N1B' C7B' C8B' -49.4(16)
C1B' N1B' C7B' C8B' -170.5(12)
C5B' N1B' C7B' C8B' 69.8(15)
